data_4034355
loop_
_publ_author_name
'Schneeweis, Arno P. W.'
'Hauer, Simone T.'
'Lopez, Daniel A.'
'von Dressler, Bj\"orn'
'Reiss, Guido J.'
'M\"uller, Thomas J J'

_publ_section_title
;
 Game of Isomers: Bifurcation in the Catalytic Formation of
 Bis[1]benzothieno[1,4]thiazines with Conformation-Dependent Electronic
 Properties.
;
_journal_issue 9
_journal_name_full 'The Journal of organic chemistry'
_journal_page_first 5582
_journal_page_last 5595
_journal_paper_doi 10.1021/acs.joc.9b00517
_journal_volume 84
_journal_year 2019
_chemical_formula_sum 'C22 H12 Cl N S3'
_chemical_formula_weight 421.96
_space_group_crystal_system monoclinic
_space_group_IT_number 14
_space_group_name_Hall '-P 2ybc'
_space_group_name_H-M_alt 'P 1 21/c 1'
_atom_sites_solution_hydrogens geom
_audit_creation_method SHELXL-2018/1
_cell_angle_alpha 90
_cell_angle_beta 93.173(7)
_cell_angle_gamma 90
_cell_formula_units_Z 4
_cell_length_a 9.7001(7)
_cell_length_b 10.8001(8)
_cell_length_c 18.1902(13)
_cell_measurement_reflns_used 9644
_cell_measurement_temperature 293(2)
_cell_measurement_theta_max 28.4359
_cell_measurement_theta_min 2.9247
_cell_volume 1902.7(2)
_computing_cell_refinement 'CrysAlisPRO, AGILENT'
_computing_data_collection 'CrysAlisPRO, AGILENT'
_computing_data_reduction 'CrysAlisPRO, AGILENT'
_computing_structure_refinement 'SHELXL-2018/1 (Sheldrick, 2018)'
_computing_structure_solution 'SHELXT 2014/4 (Sheldrick, 2014)'
_diffrn_ambient_temperature 293(2)
_diffrn_measured_fraction_theta_full 0.988
_diffrn_measured_fraction_theta_max 0.988
_diffrn_measurement_device_type Xcalibur-EOS
_diffrn_measurement_method omega
_diffrn_radiation_type MoK\a
_diffrn_radiation_wavelength 0.71073
_diffrn_reflns_av_R_equivalents 0.0388
_diffrn_reflns_av_unetI/netI 0.0248
_diffrn_reflns_Laue_measured_fraction_full 0.988
_diffrn_reflns_Laue_measured_fraction_max 0.988
_diffrn_reflns_limit_h_max 12
_diffrn_reflns_limit_h_min -12
_diffrn_reflns_limit_k_max 13
_diffrn_reflns_limit_k_min -14
_diffrn_reflns_limit_l_max 22
_diffrn_reflns_limit_l_min -22
_diffrn_reflns_number 24710
_diffrn_reflns_point_group_measured_fraction_full 0.988
_diffrn_reflns_point_group_measured_fraction_max 0.988
_diffrn_reflns_theta_full 27.498
_diffrn_reflns_theta_max 27.498
_diffrn_reflns_theta_min 2.931
_exptl_absorpt_coefficient_mu 0.537
_exptl_absorpt_correction_T_max 1.00000
_exptl_absorpt_correction_T_min 0.71697
_exptl_absorpt_correction_type multi-scan
_exptl_absorpt_process_details
;
CrysAlisPro, Oxford Diffraction Ltd.,
Version 1.171.34.44 (release 25-10-2010 CrysAlis171 .NET)
(compiled Oct 25 2010,18:11:34)
Empirical absorption correction using spherical harmonics,
 implemented in SCALE3 ABSPACK scaling algorithm.
;
_exptl_crystal_density_diffrn 1.473
_exptl_crystal_description block
_exptl_crystal_F_000 864
_exptl_crystal_size_max 0.3
_exptl_crystal_size_mid 0.25
_exptl_crystal_size_min 0.2
_refine_diff_density_max 0.396
_refine_diff_density_min -0.299
_refine_diff_density_rms 0.045
_refine_ls_extinction_method none
_refine_ls_goodness_of_fit_ref 1.007
_refine_ls_hydrogen_treatment constr
_refine_ls_matrix_type full
_refine_ls_number_parameters 244
_refine_ls_number_reflns 4323
_refine_ls_number_restraints 0
_refine_ls_restrained_S_all 1.007
_refine_ls_R_factor_all 0.0654
_refine_ls_R_factor_gt 0.0439
_refine_ls_shift/su_max 0.001
_refine_ls_shift/su_mean 0.000
_refine_ls_structure_factor_coef Fsqd
_refine_ls_weighting_details 'w=1/[\s^2^(Fo^2^)+(0.0200P)^2^+1.7500P] where P=(Fo^2^+2Fc^2^)/3'
_refine_ls_weighting_scheme calc
_refine_ls_wR_factor_gt 0.0827
_refine_ls_wR_factor_ref 0.0957
_reflns_Friedel_coverage 0.000
_reflns_number_gt 3202
_reflns_number_total 4323
_reflns_threshold_expression 'I > 2\s(I)'
_cod_data_source_file jo9b00517_si_002.cif
_cod_data_source_block exp_1166_rt_a
_cod_original_sg_symbol_H-M 'P 21/c'
_cod_database_code 4034355
_shelx_shelxl_version_number 2018/1
_shelx_space_group_comment
;
The symmetry employed for this shelxl refinement is uniquely defined
by the following loop, which should always be used as a source of
symmetry information in preference to the above space-group names.
They are only intended as comments.
;

loop_
_space_group_symop_operation_xyz
'x, y, z'
'-x, y+1/2, -z+1/2'
'-x, -y, -z'
'x, -y-1/2, z-1/2'

loop_
_atom_site_label
_atom_site_type_symbol
_atom_site_fract_x
_atom_site_fract_y
_atom_site_fract_z
_atom_site_U_iso_or_equiv
_atom_site_adp_type
_atom_site_occupancy
_atom_site_site_symmetry_order
_atom_site_calc_flag
_atom_site_refinement_flags_posn
_atom_site_refinement_flags_adp
N1 N 0.52118(18) 0.66601(19) 0.74086(10) 0.0457(5) Uani 1 1 d . .
Cl1 Cl 0.22371(8) 0.35285(7) 0.95008(4) 0.0742(2) Uani 1 1 d . .
S1 S 0.92562(6) 0.64516(7) 0.71742(4) 0.05780(18) Uani 1 1 d . .
C1 C 0.8903(2) 0.7350(2) 0.79372(13) 0.0494(6) Uani 1 1 d . .
S2 S 0.68683(7) 0.52883(7) 0.62420(4) 0.05564(18) Uani 1 1 d . .
C2 C 0.9866(3) 0.7953(3) 0.84102(15) 0.0635(7) Uani 1 1 d . .
H2 H 1.080721 0.786941 0.835107 0.076 Uiso 1 1 calc R U
S3 S 0.45772(7) 0.64731(7) 0.52396(4) 0.06146(19) Uani 1 1 d . .
C3 C 0.9392(3) 0.8669(3) 0.89634(16) 0.0718(8) Uani 1 1 d . .
H3 H 1.002138 0.907425 0.928390 0.086 Uiso 1 1 calc R U
C4 C 0.7978(3) 0.8803(3) 0.90549(15) 0.0667(7) Uani 1 1 d . .
H4 H 0.767947 0.930362 0.943040 0.080 Uiso 1 1 calc R U
C5 C 0.7017(3) 0.8197(2) 0.85923(14) 0.0547(6) Uani 1 1 d . .
H5 H 0.607827 0.828792 0.865651 0.066 Uiso 1 1 calc R U
C6 C 0.7471(2) 0.7450(2) 0.80299(12) 0.0454(5) Uani 1 1 d . .
C7 C 0.6694(2) 0.6724(2) 0.74860(12) 0.0431(5) Uani 1 1 d . .
C8 C 0.7499(2) 0.6151(2) 0.70078(13) 0.0466(5) Uani 1 1 d . .
C9 C 0.5334(2) 0.6146(2) 0.61108(13) 0.0487(6) Uani 1 1 d . .
C10 C 0.4694(2) 0.6721(2) 0.66563(12) 0.0437(5) Uani 1 1 d . .
C11 C 0.3532(2) 0.7462(2) 0.63977(14) 0.0489(6) Uani 1 1 d . .
C12 C 0.2678(2) 0.8223(2) 0.68016(17) 0.0583(7) Uani 1 1 d . .
H12 H 0.280861 0.829432 0.731022 0.070 Uiso 1 1 calc R U
C13 C 0.1629(3) 0.8867(3) 0.6414(2) 0.0808(10) Uani 1 1 d . .
H13 H 0.104548 0.937382 0.666919 0.097 Uiso 1 1 calc R U
C14 C 0.1434(3) 0.8768(3) 0.5651(2) 0.0907(12) Uani 1 1 d . .
H14 H 0.072236 0.921044 0.540947 0.109 Uiso 1 1 calc R U
C15 C 0.2264(3) 0.8036(3) 0.52479(19) 0.0783(9) Uani 1 1 d . .
H15 H 0.212734 0.797671 0.473905 0.094 Uiso 1 1 calc R U
C16 C 0.3327(3) 0.7379(2) 0.56302(14) 0.0559(6) Uani 1 1 d . .
C17 C 0.4490(2) 0.5928(2) 0.79114(12) 0.0423(5) Uani 1 1 d . .
C18 C 0.3119(2) 0.5568(2) 0.77538(14) 0.0521(6) Uani 1 1 d . .
H18 H 0.266929 0.581484 0.731310 0.063 Uiso 1 1 calc R U
C19 C 0.2422(3) 0.4853(2) 0.82423(15) 0.0563(6) Uani 1 1 d . .
H19 H 0.150669 0.463339 0.813277 0.068 Uiso 1 1 calc R U
C20 C 0.3080(3) 0.4467(2) 0.88881(14) 0.0511(6) Uani 1 1 d . .
C21 C 0.4434(3) 0.4799(2) 0.90524(14) 0.0535(6) Uani 1 1 d . .
H21 H 0.488064 0.452885 0.948882 0.064 Uiso 1 1 calc R U
C22 C 0.5132(2) 0.5531(2) 0.85719(13) 0.0495(6) Uani 1 1 d . .
H22 H 0.604045 0.576053 0.869210 0.059 Uiso 1 1 calc R U

loop_
_atom_site_aniso_label
_atom_site_aniso_U_11
_atom_site_aniso_U_22
_atom_site_aniso_U_33
_atom_site_aniso_U_23
_atom_site_aniso_U_13
_atom_site_aniso_U_12
N1 0.0341(9) 0.0605(12) 0.0421(10) 0.0023(9) -0.0009(7) 0.0004(9)
Cl1 0.0750(5) 0.0711(5) 0.0787(5) 0.0167(4) 0.0236(4) -0.0024(4)
S1 0.0370(3) 0.0778(5) 0.0588(4) -0.0069(3) 0.0044(3) 0.0016(3)
C1 0.0408(12) 0.0572(15) 0.0499(13) 0.0024(11) -0.0006(10) -0.0054(11)
S2 0.0514(4) 0.0616(4) 0.0536(4) -0.0122(3) -0.0004(3) 0.0078(3)
C2 0.0440(14) 0.082(2) 0.0636(17) -0.0021(15) -0.0032(12) -0.0134(14)
S3 0.0634(4) 0.0761(5) 0.0437(3) 0.0010(3) -0.0076(3) -0.0068(4)
C3 0.0675(18) 0.082(2) 0.0644(18) -0.0111(16) -0.0103(14) -0.0244(16)
C4 0.0752(19) 0.0683(18) 0.0568(16) -0.0140(14) 0.0048(14) -0.0095(15)
C5 0.0539(14) 0.0599(16) 0.0504(14) -0.0038(12) 0.0038(11) -0.0024(12)
C6 0.0410(12) 0.0520(14) 0.0431(12) 0.0024(11) 0.0010(9) -0.0029(10)
C7 0.0345(11) 0.0512(13) 0.0432(12) 0.0006(10) -0.0003(9) -0.0001(10)
C8 0.0400(12) 0.0545(14) 0.0451(12) -0.0007(11) 0.0004(9) 0.0031(10)
C9 0.0453(13) 0.0536(14) 0.0468(13) 0.0000(11) -0.0019(10) -0.0018(11)
C10 0.0352(11) 0.0501(13) 0.0455(12) 0.0028(10) -0.0011(9) -0.0006(10)
C11 0.0385(12) 0.0498(14) 0.0580(14) 0.0095(12) -0.0011(10) -0.0051(10)
C12 0.0380(13) 0.0550(15) 0.0826(19) 0.0057(14) 0.0084(12) 0.0018(11)
C13 0.0478(16) 0.069(2) 0.126(3) 0.023(2) 0.0085(17) 0.0112(14)
C14 0.0485(17) 0.090(2) 0.131(3) 0.048(2) -0.0152(19) 0.0078(17)
C15 0.0602(18) 0.087(2) 0.085(2) 0.0326(19) -0.0218(16) -0.0103(17)
C16 0.0483(14) 0.0591(16) 0.0591(15) 0.0139(13) -0.0086(11) -0.0087(12)
C17 0.0382(11) 0.0462(12) 0.0424(12) -0.0033(10) 0.0028(9) 0.0040(10)
C18 0.0428(13) 0.0612(16) 0.0515(14) 0.0045(12) -0.0050(10) -0.0016(11)
C19 0.0407(13) 0.0619(16) 0.0664(16) 0.0037(13) 0.0028(11) -0.0039(12)
C20 0.0552(14) 0.0461(13) 0.0534(14) 0.0001(11) 0.0139(11) 0.0037(11)
C21 0.0546(14) 0.0580(15) 0.0477(13) 0.0038(12) 0.0006(11) 0.0054(12)
C22 0.0382(12) 0.0606(15) 0.0491(13) 0.0000(12) -0.0017(10) 0.0016(11)

loop_
_atom_type_symbol
_atom_type_description
_atom_type_scat_dispersion_real
_atom_type_scat_dispersion_imag
_atom_type_scat_source
C C 0.0033 0.0016 'International Tables Vol C Tables 4.2.6.8 and 6.1.1.4'
H H 0.0000 0.0000 'International Tables Vol C Tables 4.2.6.8 and 6.1.1.4'
N N 0.0061 0.0033 'International Tables Vol C Tables 4.2.6.8 and 6.1.1.4'
S S 0.1246 0.1234 'International Tables Vol C Tables 4.2.6.8 and 6.1.1.4'
Cl Cl 0.1484 0.1585 'International Tables Vol C Tables 4.2.6.8 and 6.1.1.4'

loop_
_geom_angle_atom_site_label_1
_geom_angle_atom_site_label_2
_geom_angle_atom_site_label_3
_geom_angle
C17 N1 C10 118.72(18)
C17 N1 C7 119.26(18)
C10 N1 C7 112.76(17)
C1 S1 C8 90.50(11)
C2 C1 C6 121.3(2)
C2 C1 S1 126.6(2)
C6 C1 S1 112.03(17)
C8 S2 C9 94.78(11)
C3 C2 C1 118.5(3)
C3 C2 H2 120.8
C1 C2 H2 120.8
C16 S3 C9 90.62(12)
C2 C3 C4 121.2(3)
C2 C3 H3 119.4
C4 C3 H3 119.4
C5 C4 C3 120.7(3)
C5 C4 H4 119.7
C3 C4 H4 119.7
C4 C5 C6 119.4(2)
C4 C5 H5 120.3
C6 C5 H5 120.3
C5 C6 C1 119.0(2)
C5 C6 C7 130.2(2)
C1 C6 C7 110.9(2)
C8 C7 N1 121.7(2)
C8 C7 C6 113.1(2)
N1 C7 C6 125.1(2)
C7 C8 S1 113.38(18)
C7 C8 S2 124.42(18)
S1 C8 S2 122.00(13)
C10 C9 S3 112.72(18)
C10 C9 S2 124.25(18)
S3 C9 S2 122.72(14)
C9 C10 N1 122.0(2)
C9 C10 C11 113.5(2)
N1 C10 C11 124.3(2)
C16 C11 C12 120.2(2)
C16 C11 C10 110.8(2)
C12 C11 C10 128.9(2)
C13 C12 C11 117.6(3)
C13 C12 H12 121.2
C11 C12 H12 121.2
C12 C13 C14 121.4(3)
C12 C13 H13 119.3
C14 C13 H13 119.3
C15 C14 C13 121.7(3)
C15 C14 H14 119.1
C13 C14 H14 119.1
C14 C15 C16 117.6(3)
C14 C15 H15 121.2
C16 C15 H15 121.2
C11 C16 C15 121.4(3)
C11 C16 S3 112.27(18)
C15 C16 S3 126.3(2)
C22 C17 C18 117.8(2)
C22 C17 N1 120.9(2)
C18 C17 N1 121.2(2)
C19 C18 C17 121.1(2)
C19 C18 H18 119.5
C17 C18 H18 119.5
C20 C19 C18 120.0(2)
C20 C19 H19 120.0
C18 C19 H19 120.0
C19 C20 C21 120.0(2)
C19 C20 Cl1 120.8(2)
C21 C20 Cl1 119.2(2)
C20 C21 C22 120.4(2)
C20 C21 H21 119.8
C22 C21 H21 119.8
C21 C22 C17 120.7(2)
C21 C22 H22 119.6
C17 C22 H22 119.6

loop_
_geom_bond_atom_site_label_1
_geom_bond_atom_site_label_2
_geom_bond_distance
N1 C17 1.423(3)
N1 C10 1.433(3)
N1 C7 1.439(3)
Cl1 C20 1.743(3)
S1 C1 1.743(3)
S1 C8 1.745(2)
C1 C2 1.395(3)
C1 C6 1.413(3)
S2 C8 1.757(2)
S2 C9 1.758(2)
C2 C3 1.369(4)
C2 H2 0.9300
S3 C16 1.740(3)
S3 C9 1.746(2)
C3 C4 1.398(4)
C3 H3 0.9300
C4 C5 1.385(4)
C4 H4 0.9300
C5 C6 1.393(3)
C5 H5 0.9300
C6 C7 1.441(3)
C7 C8 1.350(3)
C9 C10 1.351(3)
C10 C11 1.440(3)
C11 C16 1.402(3)
C11 C12 1.403(3)
C12 C13 1.392(4)
C12 H12 0.9300
C13 C14 1.394(5)
C13 H13 0.9300
C14 C15 1.369(5)
C14 H14 0.9300
C15 C16 1.405(4)
C15 H15 0.9300
C17 C22 1.390(3)
C17 C18 1.400(3)
C18 C19 1.382(3)
C18 H18 0.9300
C19 C20 1.371(3)
C19 H19 0.9300
C20 C21 1.378(3)
C21 C22 1.383(3)
C21 H21 0.9300
C22 H22 0.9300

loop_
_geom_torsion_atom_site_label_1
_geom_torsion_atom_site_label_2
_geom_torsion_atom_site_label_3
_geom_torsion_atom_site_label_4
_geom_torsion
C8 S1 C1 C2 179.0(3)
C8 S1 C1 C6 -2.67(19)
C6 C1 C2 C3 -1.2(4)
S1 C1 C2 C3 176.9(2)
C1 C2 C3 C4 -0.2(5)
C2 C3 C4 C5 0.9(5)
C3 C4 C5 C6 -0.1(4)
C4 C5 C6 C1 -1.3(4)
C4 C5 C6 C7 179.5(3)
C2 C1 C6 C5 2.0(4)
S1 C1 C6 C5 -176.42(19)
C2 C1 C6 C7 -178.6(2)
S1 C1 C6 C7 2.9(3)
C17 N1 C7 C8 107.7(3)
C10 N1 C7 C8 -38.7(3)
C17 N1 C7 C6 -76.8(3)
C10 N1 C7 C6 136.8(2)
C5 C6 C7 C8 177.6(2)
C1 C6 C7 C8 -1.7(3)
C5 C6 C7 N1 1.8(4)
C1 C6 C7 N1 -177.5(2)
N1 C7 C8 S1 175.62(17)
C6 C7 C8 S1 -0.4(3)
N1 C7 C8 S2 0.7(3)
C6 C7 C8 S2 -175.28(18)
C1 S1 C8 C7 1.7(2)
C1 S1 C8 S2 176.79(17)
C9 S2 C8 C7 29.4(2)
C9 S2 C8 S1 -145.07(16)
C16 S3 C9 C10 -1.7(2)
C16 S3 C9 S2 -175.54(17)
C8 S2 C9 C10 -29.2(2)
C8 S2 C9 S3 143.93(16)
S3 C9 C10 N1 -174.92(17)
S2 C9 C10 N1 -1.2(3)
S3 C9 C10 C11 0.5(3)
S2 C9 C10 C11 174.22(17)
C17 N1 C10 C9 -107.6(3)
C7 N1 C10 C9 38.9(3)
C17 N1 C10 C11 77.5(3)
C7 N1 C10 C11 -136.0(2)
C9 C10 C11 C16 1.4(3)
N1 C10 C11 C16 176.7(2)
C9 C10 C11 C12 -176.8(2)
N1 C10 C11 C12 -1.5(4)
C16 C11 C12 C13 0.8(4)
C10 C11 C12 C13 178.8(2)
C11 C12 C13 C14 -0.4(4)
C12 C13 C14 C15 -0.1(5)
C13 C14 C15 C16 0.1(5)
C12 C11 C16 C15 -0.8(4)
C10 C11 C16 C15 -179.1(2)
C12 C11 C16 S3 175.69(19)
C10 C11 C16 S3 -2.7(3)
C14 C15 C16 C11 0.3(4)
C14 C15 C16 S3 -175.6(2)
C9 S3 C16 C11 2.5(2)
C9 S3 C16 C15 178.7(3)
C10 N1 C17 C22 160.5(2)
C7 N1 C17 C22 16.2(3)
C10 N1 C17 C18 -18.6(3)
C7 N1 C17 C18 -162.9(2)
C22 C17 C18 C19 0.6(4)
N1 C17 C18 C19 179.8(2)
C17 C18 C19 C20 -1.1(4)
C18 C19 C20 C21 0.4(4)
C18 C19 C20 Cl1 -178.2(2)
C19 C20 C21 C22 0.6(4)
Cl1 C20 C21 C22 179.28(19)
C20 C21 C22 C17 -1.0(4)
C18 C17 C22 C21 0.4(4)
N1 C17 C22 C21 -178.7(2)
